data_7706669
loop_
_publ_author_name
'Li, Jiahe'
'Yan, Hao'
'Wang, Zhiyuan'
'Liu, Rongping'
'Luo, Baomei'
'Yang, Dengfeng'
'Chen, Hailan'
'Pan, Lixia'
'Ma, Zhen'

_publ_section_title
;
 Copper chloride complexes with substituted 4'-phenyl-terpyridine ligands:
 synthesis, characterization, antiproliferative activities and DNA
 interactions.
;
_journal_issue 23
_journal_name_full 'Dalton transactions (Cambridge, England : 2003)'
_journal_page_first 8243
_journal_page_last 8257
_journal_paper_doi 10.1039/d0dt03989f
_journal_volume 50
_journal_year 2021
_chemical_formula_moiety 'C22 H17 Cl2 Cu N3 O2 S'
_chemical_formula_sum 'C22 H17 Cl2 Cu N3 O2 S'
_chemical_formula_weight 521.89
_space_group_crystal_system monoclinic
_space_group_IT_number 14
_space_group_name_Hall '-P 2ybc'
_space_group_name_H-M_alt 'P 1 21/c 1'
_atom_sites_solution_hydrogens geom
_audit_creation_method SHELXL-2018/3
_audit_update_record
;
2020-11-15 deposited with the CCDC.	2021-02-08 downloaded from the CCDC.
;
_cell_angle_alpha 90
_cell_angle_beta 112.375(4)
_cell_angle_gamma 90
_cell_formula_units_Z 4
_cell_length_a 11.6228(5)
_cell_length_b 13.2678(4)
_cell_length_c 14.8030(5)
_cell_measurement_reflns_used 7199
_cell_measurement_temperature 293(2)
_cell_measurement_theta_max 29.2010
_cell_measurement_theta_min 3.6050
_cell_volume 2110.89(15)
_computing_cell_refinement 'CrysAlisPro 1.171.39.27b (Rigaku OD, 2015)'
_computing_data_collection 'CrysAlisPro 1.171.39.27b (Rigaku OD, 2015)'
_computing_data_reduction 'CrysAlisPro 1.171.39.27b (Rigaku OD, 2015)'
_computing_molecular_graphics 'Mercury (Macrae et al., 2008)'
_computing_publication_material 'SHELXL2018 and PLATON (Spek, 2009)'
_computing_structure_refinement 'SHELXL-2018/3 (Sheldrick, 2018)'
_computing_structure_solution 'SHELXS-97 (Sheldrick, 2008)'
_diffrn_ambient_temperature 293(2)
_diffrn_detector_area_resol_mean 10.3818
_diffrn_measured_fraction_theta_full 0.999
_diffrn_measured_fraction_theta_max 0.854
_diffrn_measurement_device_type 'SuperNova, Dual, Cu at zero, Atlas'
_diffrn_measurement_method '\w scans'
_diffrn_radiation_type MoK\a
_diffrn_radiation_wavelength 0.71073
_diffrn_reflns_av_R_equivalents 0.0193
_diffrn_reflns_av_unetI/netI 0.0245
_diffrn_reflns_Laue_measured_fraction_full 0.999
_diffrn_reflns_Laue_measured_fraction_max 0.854
_diffrn_reflns_limit_h_max 14
_diffrn_reflns_limit_h_min -15
_diffrn_reflns_limit_k_max 18
_diffrn_reflns_limit_k_min -15
_diffrn_reflns_limit_l_max 17
_diffrn_reflns_limit_l_min -19
_diffrn_reflns_number 12750
_diffrn_reflns_point_group_measured_fraction_full 0.999
_diffrn_reflns_point_group_measured_fraction_max 0.854
_diffrn_reflns_theta_full 25.242
_diffrn_reflns_theta_max 29.643
_diffrn_reflns_theta_min 2.976
_diffrn_source 'SuperNova (Mo) X-ray Source'
_exptl_absorpt_coefficient_mu 1.413
_exptl_absorpt_correction_T_max 1.00000
_exptl_absorpt_correction_T_min 0.82103
_exptl_absorpt_correction_type multi-scan
_exptl_absorpt_process_details
;
CrysAlisPro 1.171.39.27b (Rigaku Oxford Diffraction, 2015)
Empirical absorption correction using spherical harmonics,
 implemented in SCALE3 ABSPACK scaling algorithm.
;
_exptl_crystal_colour green
_exptl_crystal_density_diffrn 1.642
_exptl_crystal_description prism
_exptl_crystal_F_000 1060
_exptl_crystal_size_max 0.46
_exptl_crystal_size_mid 0.39
_exptl_crystal_size_min 0.26
_refine_diff_density_max 0.332
_refine_diff_density_min -0.376
_refine_diff_density_rms 0.067
_refine_ls_extinction_method none
_refine_ls_goodness_of_fit_ref 1.032
_refine_ls_hydrogen_treatment constr
_refine_ls_matrix_type full
_refine_ls_number_parameters 280
_refine_ls_number_reflns 5094
_refine_ls_number_restraints 0
_refine_ls_restrained_S_all 1.032
_refine_ls_R_factor_all 0.0363
_refine_ls_R_factor_gt 0.0297
_refine_ls_shift/su_max 0.001
_refine_ls_shift/su_mean 0.000
_refine_ls_structure_factor_coef Fsqd
_refine_ls_weighting_details 'w=1/[\s^2^(Fo^2^)+(0.0397P)^2^+0.9343P] where P=(Fo^2^+2Fc^2^)/3'
_refine_ls_weighting_scheme calc
_refine_ls_wR_factor_gt 0.0772
_refine_ls_wR_factor_ref 0.0814
_reflns_Friedel_coverage 0.000
_reflns_number_gt 4423
_reflns_number_total 5094
_reflns_threshold_expression 'I > 2\s(I)'
_cod_data_source_file d0dt03989f2.cif
_cod_data_source_block D_CCDC1
_cod_depositor_comments 'Adding full bibliography for 7706668--7706674.cif.'
_cod_original_cell_volume 2110.91(14)
_cod_original_sg_symbol_H-M 'P 21/c'
_cod_database_code 7706669
_shelx_shelxl_version_number 2018/3
_shelx_space_group_comment
;
The symmetry employed for this shelxl refinement is uniquely defined
by the following loop, which should always be used as a source of
symmetry information in preference to the above space-group names.
They are only intended as comments.
;

loop_
_space_group_symop_operation_xyz
'x, y, z'
'-x, y+1/2, -z+1/2'
'-x, -y, -z'
'x, -y-1/2, z-1/2'

loop_
_atom_site_label
_atom_site_type_symbol
_atom_site_fract_x
_atom_site_fract_y
_atom_site_fract_z
_atom_site_U_iso_or_equiv
_atom_site_adp_type
_atom_site_occupancy
_atom_site_site_symmetry_order
_atom_site_calc_flag
_atom_site_refinement_flags_posn
_atom_site_refinement_flags_adp
_atom_site_refinement_flags_occupancy
_atom_site_disorder_assembly
_atom_site_disorder_group
Cu1 Cu 0.59712(2) 0.33374(2) 0.21817(2) 0.03014(8) Uani 1 1 d . . . . .
Cl1 Cl 0.73710(5) 0.45093(4) 0.29156(4) 0.04427(13) Uani 1 1 d . . . . .
Cl2 Cl 0.46616(4) 0.30047(4) 0.31978(3) 0.03558(11) Uani 1 1 d . . . . .
S1 S -0.03454(4) -0.23497(3) -0.19313(4) 0.03492(12) Uani 1 1 d . . . . .
O1 O 0.01904(15) -0.33102(10) -0.15621(13) 0.0529(4) Uani 1 1 d . . . . .
O2 O -0.07914(16) -0.21935(13) -0.29700(11) 0.0550(4) Uani 1 1 d . . . . .
N1 N 0.70478(14) 0.20953(12) 0.27240(11) 0.0306(3) Uani 1 1 d . . . . .
N2 N 0.50247(13) 0.23234(11) 0.12491(10) 0.0275(3) Uani 1 1 d . . . . .
N3 N 0.47116(14) 0.42254(11) 0.11476(11) 0.0301(3) Uani 1 1 d . . . . .
C1 C 0.81505(18) 0.20645(16) 0.34712(15) 0.0393(5) Uani 1 1 d . . . . .
H1B H 0.850747 0.266418 0.377435 0.047 Uiso 1 1 calc R U . . .
C2 C 0.87734(19) 0.11749(18) 0.38055(16) 0.0461(5) Uani 1 1 d . . . . .
H2B H 0.954007 0.117544 0.432591 0.055 Uiso 1 1 calc R U . . .
C3 C 0.82532(19) 0.02860(17) 0.33640(16) 0.0437(5) Uani 1 1 d . . . . .
H3A H 0.866521 -0.032161 0.358002 0.052 Uiso 1 1 calc R U . . .
C4 C 0.71007(18) 0.03036(15) 0.25881(14) 0.0344(4) Uani 1 1 d . . . . .
H4A H 0.672842 -0.028953 0.227938 0.041 Uiso 1 1 calc R U . . .
C5 C 0.65273(16) 0.12200(14) 0.22902(13) 0.0285(4) Uani 1 1 d . . . . .
C6 C 0.53166(16) 0.13538(13) 0.14568(12) 0.0269(3) Uani 1 1 d . . . . .
C7 C 0.45204(16) 0.05973(13) 0.09360(12) 0.0281(4) Uani 1 1 d . . . . .
H7A H 0.472089 -0.007557 0.109478 0.034 Uiso 1 1 calc R U . . .
C8 C 0.34049(16) 0.08570(13) 0.01642(12) 0.0262(3) Uani 1 1 d . . . . .
C9 C 0.31590(17) 0.18797(13) -0.00536(13) 0.0294(4) Uani 1 1 d . . . . .
H9A H 0.244818 0.207557 -0.057838 0.035 Uiso 1 1 calc R U . . .
C10 C 0.39776(16) 0.25986(13) 0.05151(12) 0.0281(4) Uani 1 1 d . . . . .
C11 C 0.38156(17) 0.37095(14) 0.04272(13) 0.0299(4) Uani 1 1 d . . . . .
C12 C 0.28825(19) 0.41920(15) -0.03175(14) 0.0382(4) Uani 1 1 d . . . . .
H12A H 0.227579 0.382320 -0.080116 0.046 Uiso 1 1 calc R U . . .
C13 C 0.2860(2) 0.52402(16) -0.03361(15) 0.0420(5) Uani 1 1 d . . . . .
H13A H 0.223803 0.558323 -0.083209 0.050 Uiso 1 1 calc R U . . .
C14 C 0.3776(2) 0.57627(15) 0.03929(15) 0.0393(4) Uani 1 1 d . . . . .
H14A H 0.378215 0.646362 0.039243 0.047 Uiso 1 1 calc R U . . .
C15 C 0.46789(19) 0.52350(14) 0.11202(14) 0.0342(4) Uani 1 1 d . . . . .
H15A H 0.529008 0.559213 0.161161 0.041 Uiso 1 1 calc R U . . .
C16 C 0.24973(16) 0.00676(13) -0.03781(12) 0.0264(3) Uani 1 1 d . . . . .
C17 C 0.27819(17) -0.09501(14) -0.02066(13) 0.0337(4) Uani 1 1 d . . . . .
H17A H 0.356381 -0.114013 0.023540 0.040 Uiso 1 1 calc R U . . .
C18 C 0.19216(17) -0.16819(13) -0.06821(14) 0.0329(4) Uani 1 1 d . . . . .
H18A H 0.212026 -0.236013 -0.055659 0.039 Uiso 1 1 calc R U . . .
C19 C 0.07616(16) -0.14019(14) -0.13468(13) 0.0300(4) Uani 1 1 d . . . . .
C20 C 0.04656(18) -0.04002(15) -0.15534(16) 0.0419(5) Uani 1 1 d . . . . .
H20A H -0.030539 -0.021629 -0.201661 0.050 Uiso 1 1 calc R U . . .
C21 C 0.13271(18) 0.03276(14) -0.10648(15) 0.0403(5) Uani 1 1 d . . . . .
H21A H 0.112393 0.100447 -0.119577 0.048 Uiso 1 1 calc R U . . .
C22 C -0.1572(2) -0.21212(19) -0.1544(2) 0.0584(7) Uani 1 1 d . . . . .
H22A H -0.194029 -0.147883 -0.178667 0.088 Uiso 1 1 calc R U . . .
H22B H -0.218802 -0.264058 -0.179042 0.088 Uiso 1 1 calc R U . . .
H22C H -0.125930 -0.211924 -0.084313 0.088 Uiso 1 1 calc R U . . .

loop_
_atom_site_aniso_label
_atom_site_aniso_U_11
_atom_site_aniso_U_22
_atom_site_aniso_U_33
_atom_site_aniso_U_23
_atom_site_aniso_U_13
_atom_site_aniso_U_12
Cu1 0.02822(13) 0.02437(13) 0.03190(13) -0.00580(9) 0.00481(9) -0.00461(8)
Cl1 0.0400(3) 0.0369(3) 0.0484(3) -0.0100(2) 0.0084(2) -0.0163(2)
Cl2 0.0335(2) 0.0321(2) 0.0395(2) -0.0010(2) 0.01208(19) -0.00251(17)
S1 0.0264(2) 0.0245(2) 0.0434(3) -0.0030(2) 0.00149(19) -0.00424(16)
O1 0.0389(9) 0.0246(7) 0.0769(11) -0.0004(7) 0.0015(8) -0.0023(6)
O2 0.0534(10) 0.0526(10) 0.0409(8) -0.0070(7) -0.0025(7) -0.0167(8)
N1 0.0246(7) 0.0301(8) 0.0324(7) -0.0056(7) 0.0057(6) -0.0024(6)
N2 0.0263(7) 0.0232(7) 0.0282(7) -0.0030(6) 0.0049(6) -0.0028(6)
N3 0.0318(8) 0.0251(7) 0.0312(7) -0.0028(6) 0.0096(6) -0.0034(6)
C1 0.0285(10) 0.0398(11) 0.0396(10) -0.0094(9) 0.0015(8) -0.0050(8)
C2 0.0285(10) 0.0502(13) 0.0456(11) -0.0056(10) -0.0017(8) 0.0019(9)
C3 0.0341(11) 0.0402(11) 0.0486(11) 0.0018(10) 0.0064(9) 0.0097(8)
C4 0.0318(10) 0.0306(9) 0.0356(9) -0.0037(8) 0.0071(8) 0.0008(7)
C5 0.0239(8) 0.0303(9) 0.0291(8) -0.0035(7) 0.0078(7) -0.0017(7)
C6 0.0253(8) 0.0249(8) 0.0272(8) -0.0029(7) 0.0065(7) -0.0006(6)
C7 0.0267(9) 0.0220(8) 0.0318(8) -0.0018(7) 0.0068(7) -0.0010(6)
C8 0.0260(8) 0.0249(8) 0.0254(8) -0.0032(7) 0.0073(6) -0.0037(6)
C9 0.0279(9) 0.0269(9) 0.0266(8) -0.0010(7) 0.0027(7) -0.0026(7)
C10 0.0297(9) 0.0244(8) 0.0271(8) -0.0017(7) 0.0074(7) -0.0020(7)
C11 0.0326(9) 0.0245(8) 0.0306(8) -0.0016(7) 0.0096(7) -0.0032(7)
C12 0.0401(11) 0.0298(10) 0.0360(10) -0.0017(8) 0.0046(8) -0.0007(8)
C13 0.0462(12) 0.0328(10) 0.0410(10) 0.0057(9) 0.0097(9) 0.0051(9)
C14 0.0483(12) 0.0249(9) 0.0460(11) 0.0005(9) 0.0194(9) 0.0009(8)
C15 0.0386(10) 0.0250(9) 0.0389(10) -0.0045(8) 0.0147(8) -0.0058(7)
C16 0.0261(8) 0.0233(8) 0.0259(8) -0.0018(7) 0.0052(6) -0.0031(6)
C17 0.0284(9) 0.0282(9) 0.0321(9) 0.0001(8) -0.0025(7) 0.0005(7)
C18 0.0299(9) 0.0225(8) 0.0355(9) 0.0005(7) 0.0005(7) -0.0004(7)
C19 0.0248(9) 0.0245(8) 0.0343(9) -0.0022(8) 0.0041(7) -0.0034(7)
C20 0.0268(10) 0.0295(9) 0.0518(11) 0.0011(9) -0.0046(8) 0.0004(7)
C21 0.0316(10) 0.0227(9) 0.0519(11) 0.0010(9) -0.0007(8) 0.0001(7)
C22 0.0379(12) 0.0473(13) 0.0914(19) -0.0093(13) 0.0263(13) -0.0087(10)

loop_
_atom_type_symbol
_atom_type_description
_atom_type_scat_dispersion_real
_atom_type_scat_dispersion_imag
_atom_type_scat_source
C C 0.0033 0.0016 'International Tables Vol C Tables 4.2.6.8 and 6.1.1.4'
H H 0.0000 0.0000 'International Tables Vol C Tables 4.2.6.8 and 6.1.1.4'
N N 0.0061 0.0033 'International Tables Vol C Tables 4.2.6.8 and 6.1.1.4'
O O 0.0106 0.0060 'International Tables Vol C Tables 4.2.6.8 and 6.1.1.4'
Cu Cu 0.3201 1.2651 'International Tables Vol C Tables 4.2.6.8 and 6.1.1.4'
Cl Cl 0.1484 0.1585 'International Tables Vol C Tables 4.2.6.8 and 6.1.1.4'
S S 0.1246 0.1234 'International Tables Vol C Tables 4.2.6.8 and 6.1.1.4'

loop_
_geom_angle_atom_site_label_1
_geom_angle_atom_site_label_2
_geom_angle_atom_site_label_3
_geom_angle
_geom_angle_site_symmetry_1
_geom_angle_site_symmetry_3
_geom_angle_publ_flag
N2 Cu1 N1 79.44(6) . . ?
N2 Cu1 N3 79.41(6) . . ?
N1 Cu1 N3 156.73(6) . . ?
N2 Cu1 Cl1 161.33(5) . . ?
N1 Cu1 Cl1 98.52(5) . . ?
N3 Cu1 Cl1 98.39(4) . . ?
N2 Cu1 Cl2 89.75(5) . . ?
N1 Cu1 Cl2 92.43(5) . . ?
N3 Cu1 Cl2 97.09(5) . . ?
Cl1 Cu1 Cl2 108.91(2) . . ?
O1 S1 O2 117.61(11) . . ?
O1 S1 C22 108.57(12) . . ?
O2 S1 C22 108.51(13) . . ?
O1 S1 C19 108.41(9) . . ?
O2 S1 C19 108.61(9) . . ?
C22 S1 C19 104.32(11) . . ?
C1 N1 C5 118.74(17) . . ?
C1 N1 Cu1 126.97(14) . . ?
C5 N1 Cu1 114.21(12) . . ?
C6 N2 C10 121.51(15) . . ?
C6 N2 Cu1 118.55(11) . . ?
C10 N2 Cu1 118.85(12) . . ?
C15 N3 C11 118.39(16) . . ?
C15 N3 Cu1 127.12(13) . . ?
C11 N3 Cu1 114.48(12) . . ?
N1 C1 C2 122.12(19) . . ?
N1 C1 H1B 118.9 . . ?
C2 C1 H1B 118.9 . . ?
C3 C2 C1 119.37(18) . . ?
C3 C2 H2B 120.3 . . ?
C1 C2 H2B 120.3 . . ?
C2 C3 C4 119.28(19) . . ?
C2 C3 H3A 120.4 . . ?
C4 C3 H3A 120.4 . . ?
C5 C4 C3 118.37(18) . . ?
C5 C4 H4A 120.8 . . ?
C3 C4 H4A 120.8 . . ?
N1 C5 C4 122.12(16) . . ?
N1 C5 C6 113.71(16) . . ?
C4 C5 C6 124.14(16) . . ?
N2 C6 C7 120.85(16) . . ?
N2 C6 C5 112.52(15) . . ?
C7 C6 C5 126.62(16) . . ?
C6 C7 C8 119.29(16) . . ?
C6 C7 H7A 120.4 . . ?
C8 C7 H7A 120.4 . . ?
C9 C8 C7 117.99(15) . . ?
C9 C8 C16 121.22(15) . . ?
C7 C8 C16 120.76(15) . . ?
C10 C9 C8 119.71(16) . . ?
C10 C9 H9A 120.1 . . ?
C8 C9 H9A 120.1 . . ?
N2 C10 C9 120.57(16) . . ?
N2 C10 C11 112.83(15) . . ?
C9 C10 C11 126.58(16) . . ?
N3 C11 C12 121.99(17) . . ?
N3 C11 C10 113.43(15) . . ?
C12 C11 C10 124.55(16) . . ?
C11 C12 C13 118.97(18) . . ?
C11 C12 H12A 120.5 . . ?
C13 C12 H12A 120.5 . . ?
C14 C13 C12 118.94(19) . . ?
C14 C13 H13A 120.5 . . ?
C12 C13 H13A 120.5 . . ?
C15 C14 C13 119.22(18) . . ?
C15 C14 H14A 120.4 . . ?
C13 C14 H14A 120.4 . . ?
N3 C15 C14 122.48(18) . . ?
N3 C15 H15A 118.8 . . ?
C14 C15 H15A 118.8 . . ?
C17 C16 C21 118.10(16) . . ?
C17 C16 C8 121.00(15) . . ?
C21 C16 C8 120.89(16) . . ?
C18 C17 C16 120.97(16) . . ?
C18 C17 H17A 119.5 . . ?
C16 C17 H17A 119.5 . . ?
C17 C18 C19 119.66(17) . . ?
C17 C18 H18A 120.2 . . ?
C19 C18 H18A 120.2 . . ?
C20 C19 C18 120.69(17) . . ?
C20 C19 S1 120.19(14) . . ?
C18 C19 S1 119.12(14) . . ?
C19 C20 C21 119.23(17) . . ?
C19 C20 H20A 120.4 . . ?
C21 C20 H20A 120.4 . . ?
C20 C21 C16 121.31(17) . . ?
C20 C21 H21A 119.3 . . ?
C16 C21 H21A 119.3 . . ?
S1 C22 H22A 109.5 . . ?
S1 C22 H22B 109.5 . . ?
H22A C22 H22B 109.5 . . ?
S1 C22 H22C 109.5 . . ?
H22A C22 H22C 109.5 . . ?
H22B C22 H22C 109.5 . . ?

loop_
_geom_bond_atom_site_label_1
_geom_bond_atom_site_label_2
_geom_bond_distance
_geom_bond_site_symmetry_2
_geom_bond_publ_flag
Cu1 N2 1.9416(14) . ?
Cu1 N1 2.0399(16) . ?
Cu1 N3 2.0416(15) . ?
Cu1 Cl1 2.2134(5) . ?
Cu1 Cl2 2.5528(5) . ?
S1 O1 1.4324(15) . ?
S1 O2 1.4384(16) . ?
S1 C22 1.754(2) . ?
S1 C19 1.7714(18) . ?
N1 C1 1.337(2) . ?
N1 C5 1.353(2) . ?
N2 C6 1.336(2) . ?
N2 C10 1.337(2) . ?
N3 C15 1.340(2) . ?
N3 C11 1.358(2) . ?
C1 C2 1.375(3) . ?
C1 H1B 0.9300 . ?
C2 C3 1.372(3) . ?
C2 H2B 0.9300 . ?
C3 C4 1.394(3) . ?
C3 H3A 0.9300 . ?
C4 C5 1.376(3) . ?
C4 H4A 0.9300 . ?
C5 C6 1.487(2) . ?
C6 C7 1.384(2) . ?
C7 C8 1.406(2) . ?
C7 H7A 0.9300 . ?
C8 C9 1.399(2) . ?
C8 C16 1.486(2) . ?
C9 C10 1.384(2) . ?
C9 H9A 0.9300 . ?
C10 C11 1.485(2) . ?
C11 C12 1.375(3) . ?
C12 C13 1.391(3) . ?
C12 H12A 0.9300 . ?
C13 C14 1.380(3) . ?
C13 H13A 0.9300 . ?
C14 C15 1.375(3) . ?
C14 H14A 0.9300 . ?
C15 H15A 0.9300 . ?
C16 C17 1.390(2) . ?
C16 C21 1.396(2) . ?
C17 C18 1.379(2) . ?
C17 H17A 0.9300 . ?
C18 C19 1.383(2) . ?
C18 H18A 0.9300 . ?
C19 C20 1.378(3) . ?
C20 C21 1.381(3) . ?
C20 H20A 0.9300 . ?
C21 H21A 0.9300 . ?
C22 H22A 0.9600 . ?
C22 H22B 0.9600 . ?
C22 H22C 0.9600 . ?

loop_
_geom_torsion_atom_site_label_1
_geom_torsion_atom_site_label_2
_geom_torsion_atom_site_label_3
_geom_torsion_atom_site_label_4
_geom_torsion
_geom_torsion_site_symmetry_1
_geom_torsion_site_symmetry_2
_geom_torsion_site_symmetry_3
_geom_torsion_site_symmetry_4
_geom_torsion_publ_flag
C5 N1 C1 C2 0.5(3) . . . . ?
Cu1 N1 C1 C2 177.01(16) . . . . ?
N1 C1 C2 C3 -0.1(3) . . . . ?
C1 C2 C3 C4 -0.3(3) . . . . ?
C2 C3 C4 C5 0.3(3) . . . . ?
C1 N1 C5 C4 -0.6(3) . . . . ?
Cu1 N1 C5 C4 -177.47(15) . . . . ?
C1 N1 C5 C6 -178.78(17) . . . . ?
Cu1 N1 C5 C6 4.30(19) . . . . ?
C3 C4 C5 N1 0.2(3) . . . . ?
C3 C4 C5 C6 178.20(18) . . . . ?
C10 N2 C6 C7 -2.1(3) . . . . ?
Cu1 N2 C6 C7 165.88(13) . . . . ?
C10 N2 C6 C5 179.21(16) . . . . ?
Cu1 N2 C6 C5 -12.8(2) . . . . ?
N1 C5 C6 N2 5.0(2) . . . . ?
C4 C5 C6 N2 -173.22(18) . . . . ?
N1 C5 C6 C7 -173.61(17) . . . . ?
C4 C5 C6 C7 8.2(3) . . . . ?
N2 C6 C7 C8 1.5(3) . . . . ?
C5 C6 C7 C8 179.97(16) . . . . ?
C6 C7 C8 C9 1.0(3) . . . . ?
C6 C7 C8 C16 -176.85(16) . . . . ?
C7 C8 C9 C10 -2.9(3) . . . . ?
C16 C8 C9 C10 174.92(16) . . . . ?
C6 N2 C10 C9 0.1(3) . . . . ?
Cu1 N2 C10 C9 -167.85(14) . . . . ?
C6 N2 C10 C11 178.40(16) . . . . ?
Cu1 N2 C10 C11 10.4(2) . . . . ?
C8 C9 C10 N2 2.5(3) . . . . ?
C8 C9 C10 C11 -175.58(17) . . . . ?
C15 N3 C11 C12 -0.4(3) . . . . ?
Cu1 N3 C11 C12 178.87(15) . . . . ?
C15 N3 C11 C10 177.77(17) . . . . ?
Cu1 N3 C11 C10 -3.0(2) . . . . ?
N2 C10 C11 N3 -4.4(2) . . . . ?
C9 C10 C11 N3 173.75(18) . . . . ?
N2 C10 C11 C12 173.70(18) . . . . ?
C9 C10 C11 C12 -8.1(3) . . . . ?
N3 C11 C12 C13 0.4(3) . . . . ?
C10 C11 C12 C13 -177.59(19) . . . . ?
C11 C12 C13 C14 0.1(3) . . . . ?
C12 C13 C14 C15 -0.4(3) . . . . ?
C11 N3 C15 C14 0.0(3) . . . . ?
Cu1 N3 C15 C14 -179.17(14) . . . . ?
C13 C14 C15 N3 0.4(3) . . . . ?
C9 C8 C16 C17 175.45(18) . . . . ?
C7 C8 C16 C17 -6.7(3) . . . . ?
C9 C8 C16 C21 -5.5(3) . . . . ?
C7 C8 C16 C21 172.33(18) . . . . ?
C21 C16 C17 C18 -1.7(3) . . . . ?
C8 C16 C17 C18 177.44(17) . . . . ?
C16 C17 C18 C19 0.6(3) . . . . ?
C17 C18 C19 C20 1.3(3) . . . . ?
C17 C18 C19 S1 -178.60(16) . . . . ?
O1 S1 C19 C20 -178.28(18) . . . . ?
O2 S1 C19 C20 52.9(2) . . . . ?
C22 S1 C19 C20 -62.7(2) . . . . ?
O1 S1 C19 C18 1.6(2) . . . . ?
O2 S1 C19 C18 -127.21(17) . . . . ?
C22 S1 C19 C18 117.21(19) . . . . ?
C18 C19 C20 C21 -2.1(3) . . . . ?
S1 C19 C20 C21 177.80(18) . . . . ?
C19 C20 C21 C16 1.0(4) . . . . ?
C17 C16 C21 C20 0.8(3) . . . . ?
C8 C16 C21 C20 -178.3(2) . . . . ?
